data_7017290
loop_
_publ_author_name
'Oelkers, Benjamin'
'Sundermeyer, J\"org'

_publ_section_title
;
 Sulfonate-tagged 1,4-diazabutadiene (DAD(S)) ligands and their
 noble-metal complexes - synthesis, characterization and immobilization in
 ionic liquids.
;
_journal_issue 47
_journal_name_full 'Dalton transactions (Cambridge, England : 2003)'
_journal_page_first 12727
_journal_page_last 12741
_journal_paper_doi 10.1039/c1dt10939a
_journal_volume 40
_journal_year 2011
_chemical_formula_moiety 'C28 H38 N2 O6 S2, 2(C9 H17 N2)'
_chemical_formula_sum 'C46 H72 N6 O6 S2'
_chemical_formula_weight 869.22
_chemical_name_systematic
;
?
;
_space_group_IT_number 14
_symmetry_cell_setting monoclinic
_symmetry_space_group_name_Hall '-P 2ybc'
_symmetry_space_group_name_H-M 'P 1 21/c 1'
_atom_sites_solution_hydrogens geom
_atom_sites_solution_primary direct
_atom_sites_solution_secondary difmap
_audit_creation_method SHELXL-97
_cell_angle_alpha 90.00
_cell_angle_beta 93.811(6)
_cell_angle_gamma 90.00
_cell_formula_units_Z 2
_cell_length_a 18.7969(13)
_cell_length_b 8.4216(6)
_cell_length_c 14.6542(11)
_cell_measurement_reflns_used 1966
_cell_measurement_temperature 100(2)
_cell_measurement_theta_max 22.48
_cell_measurement_theta_min 2.65
_cell_volume 2314.6(3)
_computing_cell_refinement 'STOE X-AREA'
_computing_data_collection 'STOE X-AREA'
_computing_data_reduction 'STOE X-RED'
_computing_molecular_graphics 'Ortep-3 for Windows (Farrugia, 1997)'
_computing_publication_material 'WinGX publication routines (Farrugia, 1999)'
_computing_structure_refinement 'SHELXL-97 (Sheldrick, 2008)'
_computing_structure_solution 'SIR92 (Giacovazzo et al, 1993)'
_diffrn_ambient_temperature 100(2)
_diffrn_detector_area_resol_mean 6.67
_diffrn_measured_fraction_theta_full 0.994
_diffrn_measured_fraction_theta_max 0.990
_diffrn_measurement_device_type 'STOE IPDS 2'
_diffrn_measurement_method 'rotation method'
_diffrn_radiation_monochromator graphite
_diffrn_radiation_source 'fine-focus sealed tube'
_diffrn_radiation_type MoK\a
_diffrn_radiation_wavelength 0.71073
_diffrn_reflns_av_R_equivalents 0.1533
_diffrn_reflns_av_sigmaI/netI 0.3566
_diffrn_reflns_limit_h_max 23
_diffrn_reflns_limit_h_min -23
_diffrn_reflns_limit_k_max 10
_diffrn_reflns_limit_k_min -10
_diffrn_reflns_limit_l_max 18
_diffrn_reflns_limit_l_min -17
_diffrn_reflns_number 12521
_diffrn_reflns_theta_full 25.00
_diffrn_reflns_theta_max 26.75
_diffrn_reflns_theta_min 2.17
_exptl_absorpt_coefficient_mu 0.169
_exptl_absorpt_correction_T_max 0.9835
_exptl_absorpt_correction_T_min 0.978
_exptl_absorpt_correction_type multi-scan
_exptl_absorpt_process_details
;
[c.f. r.h. blessing, acta cryst. (1995), a51, 33-38]
;
_exptl_crystal_colour yellow
_exptl_crystal_density_diffrn 1.247
_exptl_crystal_density_method 'not measured'
_exptl_crystal_description 'irregular block'
_exptl_crystal_F_000 940
_exptl_crystal_size_max 0.18
_exptl_crystal_size_mid 0.12
_exptl_crystal_size_min 0.06
_refine_diff_density_max 0.384
_refine_diff_density_min -0.208
_refine_diff_density_rms 0.045
_refine_ls_extinction_method none
_refine_ls_goodness_of_fit_ref 0.576
_refine_ls_hydrogen_treatment constr
_refine_ls_matrix_type full
_refine_ls_number_parameters 279
_refine_ls_number_reflns 4879
_refine_ls_number_restraints 0
_refine_ls_restrained_S_all 0.576
_refine_ls_R_factor_all 0.2121
_refine_ls_R_factor_gt 0.0493
_refine_ls_shift/su_max 0.001
_refine_ls_shift/su_mean 0.000
_refine_ls_structure_factor_coef Fsqd
_refine_ls_weighting_details 'calc w=1/[\s^2^(Fo^2^)+(0.0000P)^2^+0.0000P] where P=(Fo^2^+2Fc^2^)/3'
_refine_ls_weighting_scheme calc
_refine_ls_wR_factor_gt 0.0516
_refine_ls_wR_factor_ref 0.0785
_reflns_number_gt 1353
_reflns_number_total 4879
_reflns_threshold_expression >2\s(I)
_cod_data_source_file c1dt10939a.txt
_cod_data_source_block compound8c
_cod_original_sg_symbol_H-M 'P 21/c'
_cod_database_code 7017290

loop_
_symmetry_equiv_pos_as_xyz
'x, y, z'
'-x, y+1/2, -z+1/2'
'-x, -y, -z'
'x, -y-1/2, z-1/2'

loop_
_atom_site_label
_atom_site_type_symbol
_atom_site_fract_x
_atom_site_fract_y
_atom_site_fract_z
_atom_site_U_iso_or_equiv
_atom_site_adp_type
_atom_site_occupancy
_atom_site_symmetry_multiplicity
_atom_site_calc_flag
_atom_site_refinement_flags
C101 C 0.9644(2) 0.0278(6) 0.0138(3) 0.0332(12) Uani 1 1 d .
C102 C 0.9488(3) 0.2022(6) -0.0085(4) 0.0467(15) Uani 1 1 d .
H10A H 0.9329 0.2125 -0.0733 0.070 Uiso 1 1 calc R
H10B H 0.9922 0.2652 0.0042 0.070 Uiso 1 1 calc R
H10C H 0.9113 0.2409 0.0293 0.070 Uiso 1 1 calc R
C103 C 0.8566(2) -0.0133(5) 0.0818(3) 0.0304(11) Uani 1 1 d .
C104 C 0.7963(2) -0.0055(5) 0.0228(3) 0.0255(11) Uani 1 1 d .
C105 C 0.7304(2) 0.0140(5) 0.0605(3) 0.0274(11) Uani 1 1 d .
H105 H 0.6880 0.0174 0.0214 0.033 Uiso 1 1 calc R
C106 C 0.7260(2) 0.0284(5) 0.1547(3) 0.0254(11) Uani 1 1 d .
C107 C 0.7870(2) 0.0188(5) 0.2119(3) 0.0252(11) Uani 1 1 d .
H107 H 0.7833 0.0262 0.2761 0.030 Uiso 1 1 calc R
C108 C 0.8536(2) -0.0013(5) 0.1786(3) 0.0258(11) Uani 1 1 d .
C109 C 0.7969(2) -0.0207(5) -0.0814(3) 0.0271(11) Uani 1 1 d .
H109 H 0.8473 -0.0397 -0.0963 0.033 Uiso 1 1 calc R
C110 C 0.7724(2) 0.1306(6) -0.1284(3) 0.0428(14) Uani 1 1 d .
H11A H 0.7747 0.1186 -0.1946 0.064 Uiso 1 1 calc R
H11B H 0.8033 0.2184 -0.1068 0.064 Uiso 1 1 calc R
H11C H 0.7232 0.1533 -0.1143 0.064 Uiso 1 1 calc R
C111 C 0.7532(2) -0.1616(6) -0.1167(3) 0.0448(14) Uani 1 1 d .
H11D H 0.7033 -0.1466 -0.1029 0.067 Uiso 1 1 calc R
H11E H 0.7717 -0.2587 -0.0869 0.067 Uiso 1 1 calc R
H11F H 0.7562 -0.1706 -0.1830 0.067 Uiso 1 1 calc R
C112 C 0.9209(2) -0.0069(6) 0.2398(3) 0.0334(12) Uani 1 1 d .
H112 H 0.9540 -0.0835 0.2121 0.040 Uiso 1 1 calc R
C113 C 0.9095(2) -0.0646(6) 0.3366(3) 0.0375(12) Uani 1 1 d .
H11G H 0.9555 -0.0695 0.3721 0.056 Uiso 1 1 calc R
H11H H 0.8879 -0.1705 0.3338 0.056 Uiso 1 1 calc R
H11I H 0.8779 0.0092 0.3661 0.056 Uiso 1 1 calc R
C114 C 0.9571(2) 0.1535(6) 0.2436(3) 0.0421(13) Uani 1 1 d .
H11J H 0.9725 0.1805 0.1829 0.063 Uiso 1 1 calc R
H11K H 0.9987 0.1498 0.2876 0.063 Uiso 1 1 calc R
H11L H 0.9236 0.2342 0.2627 0.063 Uiso 1 1 calc R
C201 C 0.5504(2) 0.6403(6) 0.0931(3) 0.0316(12) Uani 1 1 d .
C202 C 0.5707(2) 0.6663(5) -0.0534(3) 0.0352(12) Uani 1 1 d .
H202 H 0.5923 0.6561 -0.1099 0.042 Uiso 1 1 calc R
C203 C 0.5124(2) 0.7520(6) -0.0384(3) 0.0350(13) Uani 1 1 d .
H203 H 0.4845 0.8127 -0.0822 0.042 Uiso 1 1 calc R
C204 C 0.6563(2) 0.4915(6) 0.0407(3) 0.0343(12) Uani 1 1 d .
H20A H 0.6703 0.4577 -0.0202 0.041 Uiso 1 1 calc R
H20B H 0.6430 0.3951 0.0743 0.041 Uiso 1 1 calc R
C205 C 0.7203(2) 0.5692(6) 0.0923(3) 0.0333(11) Uani 1 1 d .
H20C H 0.7293 0.6740 0.0648 0.040 Uiso 1 1 calc R
H20D H 0.7095 0.5864 0.1568 0.040 Uiso 1 1 calc R
C206 C 0.7862(2) 0.4675(5) 0.0893(3) 0.0378(13) Uani 1 1 d .
H20E H 0.7955 0.4472 0.0247 0.045 Uiso 1 1 calc R
H20F H 0.7771 0.3638 0.1183 0.045 Uiso 1 1 calc R
C207 C 0.8518(2) 0.5416(6) 0.1371(3) 0.0444(13) Uani 1 1 d .
H20G H 0.8610 0.6447 0.1092 0.067 Uiso 1 1 calc R
H20H H 0.8929 0.4716 0.1312 0.067 Uiso 1 1 calc R
H20I H 0.8440 0.5566 0.2020 0.067 Uiso 1 1 calc R
C208 C 0.5572(2) 0.5950(6) 0.1906(3) 0.0416(14) Uani 1 1 d .
H20J H 0.5860 0.6745 0.2252 0.062 Uiso 1 1 calc R
H20K H 0.5804 0.4910 0.1971 0.062 Uiso 1 1 calc R
H20L H 0.5097 0.5895 0.2143 0.062 Uiso 1 1 calc R
C209 C 0.4445(2) 0.8140(6) 0.1003(3) 0.0382(13) Uani 1 1 d .
H20M H 0.4132 0.7346 0.1257 0.057 Uiso 1 1 calc R
H20N H 0.4167 0.8806 0.0562 0.057 Uiso 1 1 calc R
H20O H 0.4657 0.8805 0.1498 0.057 Uiso 1 1 calc R
N101 N 0.92479(18) -0.0634(5) 0.0516(2) 0.0379(10) Uani 1 1 d .
N201 N 0.59360(18) 0.5955(4) 0.0287(2) 0.0312(10) Uani 1 1 d .
N202 N 0.5008(2) 0.7342(4) 0.0544(3) 0.0309(10) Uani 1 1 d .
O101 O 0.64834(15) -0.0070(4) 0.2912(2) 0.0477(10) Uani 1 1 d .
O102 O 0.63220(16) 0.2309(3) 0.2028(2) 0.0412(9) Uani 1 1 d .
O103 O 0.59030(14) -0.0181(4) 0.1388(2) 0.0448(10) Uani 1 1 d .
S101 S 0.64215(6) 0.06073(15) 0.20053(9) 0.0305(3) Uani 1 1 d .

loop_
_atom_site_aniso_label
_atom_site_aniso_U_11
_atom_site_aniso_U_22
_atom_site_aniso_U_33
_atom_site_aniso_U_23
_atom_site_aniso_U_13
_atom_site_aniso_U_12
C101 0.026(2) 0.049(4) 0.025(2) -0.001(3) 0.004(2) -0.005(3)
C102 0.048(3) 0.050(4) 0.042(3) 0.005(3) 0.008(3) 0.011(3)
C103 0.021(2) 0.040(3) 0.031(3) 0.005(3) 0.009(2) 0.003(2)
C104 0.028(2) 0.022(3) 0.028(2) 0.003(2) 0.007(2) 0.000(2)
C105 0.022(2) 0.029(3) 0.031(3) 0.008(2) -0.0018(19) 0.002(2)
C106 0.028(2) 0.020(3) 0.027(2) 0.002(2) 0.004(2) 0.001(2)
C107 0.028(2) 0.024(3) 0.024(2) 0.002(2) 0.004(2) -0.001(2)
C108 0.022(2) 0.026(3) 0.030(3) -0.002(2) 0.004(2) 0.000(2)
C109 0.029(2) 0.029(3) 0.023(2) 0.001(2) -0.0002(19) 0.000(2)
C110 0.048(3) 0.053(3) 0.028(3) 0.001(3) 0.010(3) 0.008(3)
C111 0.046(3) 0.059(4) 0.030(3) -0.007(3) 0.003(3) -0.010(3)
C112 0.032(3) 0.040(3) 0.029(3) -0.007(2) 0.005(2) -0.003(2)
C113 0.036(3) 0.045(3) 0.031(3) 0.002(3) -0.002(2) 0.002(3)
C114 0.032(3) 0.066(4) 0.028(3) 0.000(3) 0.000(2) -0.001(3)
C201 0.031(3) 0.032(3) 0.032(3) -0.002(3) 0.008(2) -0.002(2)
C202 0.034(3) 0.042(3) 0.031(3) -0.001(3) 0.008(2) -0.004(3)
C203 0.033(3) 0.045(3) 0.027(3) 0.004(2) 0.000(2) -0.008(3)
C204 0.038(3) 0.032(3) 0.034(3) -0.007(2) 0.006(2) 0.005(2)
C205 0.035(2) 0.034(3) 0.031(3) 0.003(2) 0.002(2) 0.003(3)
C206 0.035(3) 0.032(3) 0.046(3) -0.001(3) 0.001(2) -0.002(3)
C207 0.039(3) 0.039(3) 0.054(3) -0.002(3) 0.002(2) 0.001(3)
C208 0.051(3) 0.051(4) 0.024(3) 0.005(2) 0.005(2) 0.006(3)
C209 0.024(3) 0.051(3) 0.040(3) -0.009(3) 0.008(2) 0.005(2)
N101 0.031(2) 0.057(3) 0.026(2) -0.002(2) 0.0065(18) -0.005(2)
N201 0.031(2) 0.034(3) 0.029(2) -0.0014(19) 0.0002(18) -0.0004(19)
N202 0.031(2) 0.030(2) 0.033(2) -0.004(2) 0.0062(19) 0.001(2)
O101 0.0381(18) 0.069(3) 0.038(2) 0.0303(19) 0.0167(17) 0.0176(18)
O102 0.042(2) 0.032(2) 0.050(2) -0.0044(19) 0.0114(18) 0.0048(17)
O103 0.0242(16) 0.055(2) 0.056(2) -0.015(2) 0.0108(17) -0.0082(17)
S101 0.0231(6) 0.0363(7) 0.0329(7) 0.0012(7) 0.0086(5) 0.0021(6)

loop_
_atom_type_symbol
_atom_type_description
_atom_type_scat_dispersion_real
_atom_type_scat_dispersion_imag
_atom_type_scat_source
C C 0.0033 0.0016 'International Tables Vol C Tables 4.2.6.8 and 6.1.1.4'
H H 0.0000 0.0000 'International Tables Vol C Tables 4.2.6.8 and 6.1.1.4'
N N 0.0061 0.0033 'International Tables Vol C Tables 4.2.6.8 and 6.1.1.4'
O O 0.0106 0.0060 'International Tables Vol C Tables 4.2.6.8 and 6.1.1.4'
S S 0.1246 0.1234 'International Tables Vol C Tables 4.2.6.8 and 6.1.1.4'

loop_
_geom_angle_atom_site_label_1
_geom_angle_atom_site_label_2
_geom_angle_atom_site_label_3
_geom_angle
_geom_angle_site_symmetry_1
_geom_angle_site_symmetry_3
N101 C101 C101 120.4(6) . 3_755
N101 C101 C102 125.7(4) . .
C101 C101 C102 113.9(5) 3_755 .
C101 C102 H10A 109.5 . .
C101 C102 H10B 109.5 . .
H10A C102 H10B 109.5 . .
C101 C102 H10C 109.5 . .
H10A C102 H10C 109.5 . .
H10B C102 H10C 109.5 . .
C104 C103 C108 122.3(3) . .
C104 C103 N101 122.0(4) . .
C108 C103 N101 114.8(4) . .
C103 C104 C105 118.1(4) . .
C103 C104 C109 124.0(4) . .
C105 C104 C109 117.9(4) . .
C106 C105 C104 120.8(4) . .
C106 C105 H105 119.6 . .
C104 C105 H105 119.6 . .
C107 C106 C105 119.8(3) . .
C107 C106 S101 120.2(3) . .
C105 C106 S101 120.0(3) . .
C106 C107 C108 121.8(4) . .
C106 C107 H107 119.1 . .
C108 C107 H107 119.1 . .
C107 C108 C103 117.1(4) . .
C107 C108 C112 122.6(4) . .
C103 C108 C112 120.3(3) . .
C110 C109 C111 111.3(4) . .
C110 C109 C104 111.3(4) . .
C111 C109 C104 111.5(3) . .
C110 C109 H109 107.5 . .
C111 C109 H109 107.5 . .
C104 C109 H109 107.5 . .
C109 C110 H11A 109.5 . .
C109 C110 H11B 109.5 . .
H11A C110 H11B 109.5 . .
C109 C110 H11C 109.5 . .
H11A C110 H11C 109.5 . .
H11B C110 H11C 109.5 . .
C109 C111 H11D 109.5 . .
C109 C111 H11E 109.5 . .
H11D C111 H11E 109.5 . .
C109 C111 H11F 109.5 . .
H11D C111 H11F 109.5 . .
H11E C111 H11F 109.5 . .
C108 C112 C114 110.7(4) . .
C108 C112 C113 113.6(3) . .
C114 C112 C113 109.9(4) . .
C108 C112 H112 107.5 . .
C114 C112 H112 107.5 . .
C113 C112 H112 107.5 . .
C112 C113 H11G 109.5 . .
C112 C113 H11H 109.5 . .
H11G C113 H11H 109.5 . .
C112 C113 H11I 109.5 . .
H11G C113 H11I 109.5 . .
H11H C113 H11I 109.5 . .
C112 C114 H11J 109.5 . .
C112 C114 H11K 109.5 . .
H11J C114 H11K 109.5 . .
C112 C114 H11L 109.5 . .
H11J C114 H11L 109.5 . .
H11K C114 H11L 109.5 . .
N202 C201 N201 107.9(4) . .
N202 C201 C208 125.7(4) . .
N201 C201 C208 126.4(4) . .
C203 C202 N201 107.4(4) . .
C203 C202 H202 126.3 . .
N201 C202 H202 126.3 . .
C202 C203 N202 106.4(4) . .
C202 C203 H203 126.8 . .
N202 C203 H203 126.8 . .
N201 C204 C205 113.8(4) . .
N201 C204 H20A 108.8 . .
C205 C204 H20A 108.8 . .
N201 C204 H20B 108.8 . .
C205 C204 H20B 108.8 . .
H20A C204 H20B 107.7 . .
C206 C205 C204 111.4(4) . .
C206 C205 H20C 109.4 . .
C204 C205 H20C 109.4 . .
C206 C205 H20D 109.4 . .
C204 C205 H20D 109.4 . .
H20C C205 H20D 108.0 . .
C205 C206 C207 113.5(4) . .
C205 C206 H20E 108.9 . .
C207 C206 H20E 108.9 . .
C205 C206 H20F 108.9 . .
C207 C206 H20F 108.9 . .
H20E C206 H20F 107.7 . .
C206 C207 H20G 109.5 . .
C206 C207 H20H 109.5 . .
H20G C207 H20H 109.5 . .
C206 C207 H20I 109.5 . .
H20G C207 H20I 109.5 . .
H20H C207 H20I 109.5 . .
C201 C208 H20J 109.5 . .
C201 C208 H20K 109.5 . .
H20J C208 H20K 109.5 . .
C201 C208 H20L 109.5 . .
H20J C208 H20L 109.5 . .
H20K C208 H20L 109.5 . .
N202 C209 H20M 109.5 . .
N202 C209 H20N 109.5 . .
H20M C209 H20N 109.5 . .
N202 C209 H20O 109.5 . .
H20M C209 H20O 109.5 . .
H20N C209 H20O 109.5 . .
C101 N101 C103 122.2(4) . .
C201 N201 C202 108.9(4) . .
C201 N201 C204 126.9(4) . .
C202 N201 C204 124.1(3) . .
C201 N202 C203 109.3(4) . .
C201 N202 C209 126.3(4) . .
C203 N202 C209 124.3(4) . .
O101 S101 O102 111.9(2) . .
O101 S101 O103 113.8(2) . .
O102 S101 O103 112.7(2) . .
O101 S101 C106 105.58(19) . .
O102 S101 C106 106.25(19) . .
O103 S101 C106 105.73(19) . .

loop_
_geom_bond_atom_site_label_1
_geom_bond_atom_site_label_2
_geom_bond_distance
_geom_bond_site_symmetry_2
C101 N101 1.228(5) .
C101 C101 1.497(7) 3_755
C101 C102 1.529(7) .
C102 H10A 0.9800 .
C102 H10B 0.9800 .
C102 H10C 0.9800 .
C103 C104 1.380(6) .
C103 C108 1.427(6) .
C103 N101 1.446(4) .
C104 C105 1.399(5) .
C104 C109 1.533(5) .
C105 C106 1.393(5) .
C105 H105 0.9500 .
C106 C107 1.377(6) .
C106 S101 1.776(3) .
C107 C108 1.384(5) .
C107 H107 0.9500 .
C108 C112 1.502(6) .
C109 C110 1.506(6) .
C109 C111 1.515(6) .
C109 H109 1.0000 .
C110 H11A 0.9800 .
C110 H11B 0.9800 .
C110 H11C 0.9800 .
C111 H11D 0.9800 .
C111 H11E 0.9800 .
C111 H11F 0.9800 .
C112 C114 1.513(6) .
C112 C113 1.528(5) .
C112 H112 1.0000 .
C113 H11G 0.9800 .
C113 H11H 0.9800 .
C113 H11I 0.9800 .
C114 H11J 0.9800 .
C114 H11K 0.9800 .
C114 H11L 0.9800 .
C201 N202 1.322(6) .
C201 N201 1.340(4) .
C201 C208 1.476(6) .
C202 C203 1.343(6) .
C202 N201 1.385(6) .
C202 H202 0.9500 .
C203 N202 1.400(5) .
C203 H203 0.9500 .
C204 N201 1.469(5) .
C204 C205 1.525(6) .
C204 H20A 0.9900 .
C204 H20B 0.9900 .
C205 C206 1.509(5) .
C205 H20C 0.9900 .
C205 H20D 0.9900 .
C206 C207 1.512(6) .
C206 H20E 0.9900 .
C206 H20F 0.9900 .
C207 H20G 0.9800 .
C207 H20H 0.9800 .
C207 H20I 0.9800 .
C208 H20J 0.9800 .
C208 H20K 0.9800 .
C208 H20L 0.9800 .
C209 N202 1.456(4) .
C209 H20M 0.9800 .
C209 H20N 0.9800 .
C209 H20O 0.9800 .
O101 S101 1.444(3) .
O102 S101 1.446(3) .
O103 S101 1.447(3) .

loop_
_geom_torsion_atom_site_label_1
_geom_torsion_atom_site_label_2
_geom_torsion_atom_site_label_3
_geom_torsion_atom_site_label_4
_geom_torsion
_geom_torsion_site_symmetry_1
C108 C103 C104 C105 -0.4(7) .
N101 C103 C104 C105 167.8(4) .
C108 C103 C104 C109 -178.9(4) .
N101 C103 C104 C109 -10.7(7) .
C103 C104 C105 C106 1.4(7) .
C109 C104 C105 C106 180.0(4) .
C104 C105 C106 C107 -1.9(7) .
C104 C105 C106 S101 177.6(3) .
C105 C106 C107 C108 1.5(7) .
S101 C106 C107 C108 -178.0(3) .
C106 C107 C108 C103 -0.6(6) .
C106 C107 C108 C112 178.0(4) .
C104 C103 C108 C107 0.0(7) .
N101 C103 C108 C107 -169.0(4) .
C104 C103 C108 C112 -178.6(4) .
N101 C103 C108 C112 12.4(6) .
C103 C104 C109 C110 -115.9(5) .
C105 C104 C109 C110 65.6(5) .
C103 C104 C109 C111 119.2(5) .
C105 C104 C109 C111 -59.3(5) .
C107 C108 C112 C114 -97.5(5) .
C103 C108 C112 C114 81.1(5) .
C107 C108 C112 C113 26.7(6) .
C103 C108 C112 C113 -154.8(4) .
N201 C202 C203 N202 0.9(5) .
N201 C204 C205 C206 -170.8(3) .
C204 C205 C206 C207 178.2(4) .
C101 C101 N101 C103 178.1(5) 3_755
C102 C101 N101 C103 -0.9(7) .
C104 C103 N101 C101 82.2(6) .
C108 C103 N101 C101 -108.8(5) .
N202 C201 N201 C202 1.0(5) .
C208 C201 N201 C202 -178.3(5) .
N202 C201 N201 C204 179.8(4) .
C208 C201 N201 C204 0.5(7) .
C203 C202 N201 C201 -1.2(5) .
C203 C202 N201 C204 180.0(4) .
C205 C204 N201 C201 -72.6(5) .
C205 C204 N201 C202 106.0(5) .
N201 C201 N202 C203 -0.4(5) .
C208 C201 N202 C203 178.9(5) .
N201 C201 N202 C209 -177.7(4) .
C208 C201 N202 C209 1.6(8) .
C202 C203 N202 C201 -0.3(5) .
C202 C203 N202 C209 177.0(4) .
C107 C106 S101 O101 -28.5(4) .
C105 C106 S101 O101 152.0(4) .
C107 C106 S101 O102 90.5(4) .
C105 C106 S101 O102 -89.0(4) .
C107 C106 S101 O103 -149.5(4) .
C105 C106 S101 O103 31.0(4) .
